data_2205679
loop_
_publ_author_name
'Norquist, Alexander J.'
'Doran, Michael B.'
'O'Hare, Dermot'

_publ_section_title
;
 (C~7~H~20~N~2~)[(UO~2~)~2~(SO~4~)~3~(H~2~O)]: an organically templated
 uranium sulfate with a novel layer topology
;
_journal_issue 5
_journal_name_full 'Acta Crystallographica Section E'
_journal_page_first m807
_journal_page_last m810
_journal_paper_doi 10.1107/S1600536805009670
_journal_volume 61
_journal_year 2005
_chemical_formula_iupac '(C7 H20 N2) [U2 O4 (S O4)3 (H2 O)]'
_chemical_formula_moiety 'C7 H20 N2 2+, H2 O17 S3 U2 2-'
_chemical_formula_sum 'C7 H22 N2 O17 S3 U2'
_chemical_formula_weight 978.51
_chemical_name_systematic
;
Poly[N,N,N',N'-tetramethylpropane-1,3-diaminium
[aquatetraoxotri-\m~3~-sulfato-diuranate(VI)]]
;
_space_group_IT_number 2
_symmetry_cell_setting triclinic
_symmetry_space_group_name_Hall '-P 1'
_symmetry_space_group_name_H-M 'P -1'
_atom_sites_solution_hydrogens geom
_atom_sites_solution_primary direct
_cell_angle_alpha 88.6230(9)
_cell_angle_beta 81.6364(8)
_cell_angle_gamma 84.8577(6)
_cell_formula_units_Z 2
_cell_length_a 6.78610(10)
_cell_length_b 8.51430(10)
_cell_length_c 19.0442(3)
_cell_measurement_reflns_used 4635
_cell_measurement_temperature 150
_cell_measurement_theta_max 27
_cell_measurement_theta_min 5
_cell_volume 1084.20(3)
_computing_cell_refinement
;
Denzo/Scalepack
;
_computing_data_collection
;
COLLECT (Nonius, 2001)
;
_computing_data_reduction
;
Denzo/Scalepack (Otwinowski & Minor, 1997)
;
_computing_molecular_graphics
;
ATOMS (Dowty, 2000)
;
_computing_publication_material
;
 CRYSTALS
;
_computing_structure_refinement
;
CRYSTALS (Betteridge <i>et al.</i>, 2003)
;
_computing_structure_solution
;
SHELXS86 (Sheldrick, 1986)
;
_diffrn_ambient_temperature 150
_diffrn_measured_fraction_theta_full 0.992
_diffrn_measured_fraction_theta_max 0.991
_diffrn_measurement_device_type
;
Nonius Kappa CCD
;
_diffrn_measurement_method \w
_diffrn_radiation_monochromator graphite
_diffrn_radiation_type 'Mo K\a'
_diffrn_radiation_wavelength 0.71073
_diffrn_reflns_av_R_equivalents 0.03
_diffrn_reflns_limit_h_max 8
_diffrn_reflns_limit_h_min -8
_diffrn_reflns_limit_k_max 11
_diffrn_reflns_limit_k_min -11
_diffrn_reflns_limit_l_max 24
_diffrn_reflns_limit_l_min -24
_diffrn_reflns_number 9107
_diffrn_reflns_theta_full 26.913
_diffrn_reflns_theta_max 27.462
_diffrn_reflns_theta_min 5.231
_diffrn_standards_decay_% 0.00
_diffrn_standards_interval_count 0
_diffrn_standards_interval_time 0
_diffrn_standards_number 0
_exptl_absorpt_coefficient_mu 15.289
_exptl_absorpt_correction_T_max 0.064
_exptl_absorpt_correction_T_min 0.053
_exptl_absorpt_correction_type multi-scan
_exptl_absorpt_process_details
;
(Denzo/Scalepack; Otwinowski & Minor, 1997)
;
_exptl_crystal_colour yellow
_exptl_crystal_density_diffrn 2.997
_exptl_crystal_density_meas ?
_exptl_crystal_description block
_exptl_crystal_F_000 892
_exptl_crystal_size_max 0.35
_exptl_crystal_size_mid 0.18
_exptl_crystal_size_min 0.18
_refine_diff_density_max 3.72
_refine_diff_density_min -3.36
_refine_ls_extinction_coef 70(3)
_refine_ls_extinction_method 'Larson 1970 Crystallographic Computing eq 22'
_refine_ls_goodness_of_fit_ref 0.9085
_refine_ls_hydrogen_treatment constr
_refine_ls_matrix_type full
_refine_ls_number_parameters 281
_refine_ls_number_reflns 4422
_refine_ls_number_restraints 0
_refine_ls_R_factor_all 0.0406
_refine_ls_R_factor_gt 0.0371
_refine_ls_shift/su_max 0.001819
_refine_ls_structure_factor_coef Fsqd
_refine_ls_weighting_details
;
Chebychev polynomial (Watkin, 1994, Prince, 1982) with five
parameters  61.5, 99.0, 63.5, 27.7, 8.43
;
_refine_ls_weighting_scheme calc
_refine_ls_wR_factor_all 0.1002
_refine_ls_wR_factor_gt 0.0965
_refine_ls_wR_factor_ref 0.0965
_reflns_number_gt 4422
_reflns_number_total 4907
_reflns_threshold_expression I>3u(I)
_cod_data_source_file cv6472.cif
_cod_data_source_block I
_cod_depositor_comments
;
The following automatic conversions were performed:

'_chemical_melting_point' value 'not measured' was changed to '?' -
the value is undefined or not given.

Automatic conversion script
Id: cif_fix_values 1646 2011-03-28 12:23:43Z adriana 

The following automatic conversions were performed:

'_chemical_melting_point' value 'not measured' was changed to '?' -
the value is undefined or not given.

Automatic conversion script
Id: cif_fix_values 1715 2011-07-08 13:25:40Z adriana 
;
_cod_database_code 2205679

loop_
_symmetry_equiv_pos_as_xyz
x,y,z
-x,-y,-z

loop_
_atom_site_label
_atom_site_fract_x
_atom_site_fract_y
_atom_site_fract_z
_atom_site_U_iso_or_equiv
_atom_site_adp_type
_atom_site_occupancy
_atom_site_type_symbol
U1 1.16861(3) 0.66755(3) 0.601618(11) 0.0075 Uani 1.0000 U
U2 0.77237(3) 0.56677(3) 0.884025(11) 0.0086 Uani 1.0000 U
S1 1.0637(2) 0.81558(19) 0.74968(8) 0.0110 Uani 1.0000 S
S2 0.6892(2) 0.61770(18) 0.53520(8) 0.0086 Uani 1.0000 S
S3 0.2551(2) 0.61767(18) 0.93931(8) 0.0083 Uani 1.0000 S
O1 1.2072(7) 0.8486(6) 0.5577(3) 0.0138 Uani 1.0000 O
O2 1.1276(7) 0.4873(6) 0.6454(3) 0.0140 Uani 1.0000 O
O3 1.2667(7) 0.7596(6) 0.7125(3) 0.0154 Uani 1.0000 O
O4 0.9322(7) 0.8080(6) 0.6927(2) 0.0112 Uani 1.0000 O
O5 0.8521(8) 0.6785(6) 0.5667(3) 0.0152 Uani 1.0000 O
O6 1.2441(7) 0.5466(5) 0.4896(2) 0.0120 Uani 1.0000 O
O7 1.5188(7) 0.6041(6) 0.5931(3) 0.0151 Uani 1.0000 O
O8 0.7119(7) 0.7377(6) 0.9362(3) 0.0150 Uani 1.0000 O
O9 0.8266(8) 0.3941(6) 0.8324(3) 0.0163 Uani 1.0000 O
O10 0.6138(8) 0.6932(8) 0.7824(3) 0.0286 Uani 1.0000 O
O11 1.0037(8) 0.7000(7) 0.8048(3) 0.0226 Uani 1.0000 O
O12 1.0821(7) 0.5345(6) 0.9255(3) 0.0123 Uani 1.0000 O
O13 0.7285(7) 0.3965(6) 0.9841(3) 0.0132 Uani 1.0000 O
O14 0.4323(7) 0.5273(6) 0.8989(3) 0.0140 Uani 1.0000 O
O15 1.0571(9) 0.9719(7) 0.7773(3) 0.0256 Uani 1.0000 O
O16 0.6347(8) 0.7192(6) 0.4784(3) 0.0156 Uani 1.0000 O
O17 0.2416(8) 0.7810(6) 0.9177(3) 0.0184 Uani 1.0000 O
N1 0.6377(10) 0.1872(7) 0.6186(3) 0.0153 Uani 1.0000 N
N2 0.3177(10) 0.0966(7) 0.8688(3) 0.0153 Uani 1.0000 N
C1 0.4853(12) 0.2416(9) 0.6811(4) 0.0184 Uani 1.0000 C
C2 0.5008(12) 0.1413(9) 0.7472(4) 0.0186 Uani 1.0000 C
C3 0.3397(12) 0.2099(8) 0.8067(4) 0.0174 Uani 1.0000 C
C4 0.6097(13) 0.0232(9) 0.5970(4) 0.0222 Uani 1.0000 C
C5 0.8490(13) 0.1985(12) 0.6284(5) 0.0301 Uani 1.0000 C
C6 0.1330(13) 0.1472(9) 0.9198(4) 0.0228 Uani 1.0000 C
C7 0.4965(12) 0.0786(10) 0.9058(4) 0.0212 Uani 1.0000 C
H1 0.4760 0.6785 0.7723 0.0352 Uiso 1.0000 H
H2 0.7096 0.7609 0.7537 0.0352 Uiso 1.0000 H
H3 0.3474 0.2382 0.6680 0.0212 Uiso 1.0000 H
H4 0.5050 0.3533 0.6921 0.0212 Uiso 1.0000 H
H5 0.4766 0.0294 0.7378 0.0223 Uiso 1.0000 H
H6 0.6362 0.1432 0.7614 0.0223 Uiso 1.0000 H
H7 0.2088 0.2290 0.7881 0.0215 Uiso 1.0000 H
H8 0.3798 0.3120 0.8226 0.0215 Uiso 1.0000 H
H9 0.4665 0.0162 0.5905 0.0269 Uiso 1.0000 H
H10 0.6981 -0.0046 0.5517 0.0269 Uiso 1.0000 H
H11 0.6435 -0.0538 0.6352 0.0269 Uiso 1.0000 H
H12 0.8850 0.1236 0.6667 0.0381 Uiso 1.0000 H
H13 0.9396 0.1728 0.5832 0.0381 Uiso 1.0000 H
H14 0.8662 0.3091 0.6425 0.0381 Uiso 1.0000 H
H15 0.0122 0.1489 0.8950 0.0262 Uiso 1.0000 H
H16 0.1184 0.0717 0.9610 0.0262 Uiso 1.0000 H
H17 0.1439 0.2554 0.9376 0.0262 Uiso 1.0000 H
H18 0.4747 0.0019 0.9463 0.0264 Uiso 1.0000 H
H19 0.6164 0.0384 0.8719 0.0264 Uiso 1.0000 H
H20 0.5204 0.1831 0.9244 0.0264 Uiso 1.0000 H
H21 0.6123 0.2621 0.5788 0.0183 Uiso 1.0000 H
H22 0.3047 -0.0101 0.8496 0.0183 Uiso 1.0000 H

loop_
_atom_site_aniso_label
_atom_site_aniso_U_11
_atom_site_aniso_U_22
_atom_site_aniso_U_33
_atom_site_aniso_U_12
_atom_site_aniso_U_13
_atom_site_aniso_U_23
U1 0.00769(15) 0.00765(15) 0.00742(15) -0.00129(9) -0.00130(9) -0.00145(9)
U2 0.00748(15) 0.01087(16) 0.00785(15) -0.00169(9) -0.00139(9) -0.00041(9)
S1 0.0126(7) 0.0139(8) 0.0071(7) -0.0034(6) -0.0019(5) -0.0009(5)
S2 0.0080(7) 0.0100(7) 0.0084(7) -0.0009(5) -0.0021(5) -0.0036(5)
S3 0.0079(7) 0.0080(7) 0.0094(7) -0.0023(5) -0.0016(5) 0.0021(5)
O1 0.015(2) 0.013(2) 0.013(2) -0.0009(18) -0.0012(18) 0.0000(18)
O2 0.017(2) 0.009(2) 0.016(2) 0.0013(18) -0.0018(19) -0.0005(17)
O3 0.012(2) 0.022(3) 0.013(2) -0.0031(19) -0.0032(18) -0.0012(19)
O4 0.011(2) 0.016(2) 0.007(2) 0.0000(17) -0.0021(16) -0.0011(17)
O5 0.014(2) 0.017(2) 0.016(2) -0.0009(19) -0.0063(19) -0.0076(19)
O6 0.016(2) 0.007(2) 0.013(2) -0.0008(17) -0.0008(18) -0.0040(17)
O7 0.010(2) 0.021(3) 0.014(2) -0.0032(19) 0.0002(18) 0.0008(19)
O8 0.016(2) 0.010(2) 0.019(2) 0.0016(18) -0.0041(19) -0.0096(18)
O9 0.017(2) 0.017(2) 0.014(2) 0.0063(19) 0.0000(18) -0.0118(19)
O10 0.018(3) 0.047(4) 0.023(3) -0.011(3) -0.010(2) 0.020(3)
O11 0.017(3) 0.038(3) 0.014(2) -0.011(2) -0.004(2) 0.015(2)
O12 0.009(2) 0.015(2) 0.014(2) -0.0035(17) -0.0039(18) 0.0022(18)
O13 0.016(2) 0.014(2) 0.011(2) -0.0037(18) -0.0029(18) 0.0007(17)
O14 0.010(2) 0.016(2) 0.016(2) -0.0003(18) -0.0014(18) -0.0045(19)
O15 0.036(3) 0.019(3) 0.023(3) 0.001(2) -0.010(2) -0.011(2)
O16 0.017(2) 0.016(2) 0.013(2) -0.0001(19) -0.0029(19) -0.0012(18)
O17 0.025(3) 0.009(2) 0.023(3) -0.0035(19) -0.009(2) 0.0064(19)
N1 0.018(3) 0.015(3) 0.013(3) -0.001(2) -0.004(2) 0.002(2)
N2 0.024(3) 0.011(3) 0.011(3) -0.002(2) -0.004(2) -0.002(2)
C1 0.027(4) 0.017(4) 0.009(3) 0.005(3) -0.002(3) 0.004(3)
C2 0.025(4) 0.015(3) 0.014(3) 0.003(3) -0.001(3) 0.004(3)
C3 0.027(4) 0.009(3) 0.018(3) -0.001(3) -0.008(3) -0.003(2)
C4 0.035(4) 0.016(4) 0.016(3) 0.001(3) -0.004(3) -0.003(3)
C5 0.024(4) 0.036(5) 0.034(5) -0.012(4) -0.011(3) 0.015(4)
C6 0.029(4) 0.016(4) 0.020(4) 0.001(3) 0.004(3) -0.004(3)
C7 0.025(4) 0.020(4) 0.020(4) -0.004(3) -0.008(3) 0.001(3)

loop_
_atom_type_symbol
_atom_type_scat_dispersion_real
_atom_type_scat_dispersion_imag
_atom_type_scat_source
'U   ' -9.6767 9.6646 International_Tables_Vol_IV_Table_2.2B
'O   ' 0.0106 0.0060 International_Tables_Vol_IV_Table_2.2B
'S   ' 0.1246 0.1234 International_Tables_Vol_IV_Table_2.2B
'C   ' 0.0033 0.0016 International_Tables_Vol_IV_Table_2.2B
'N   ' 0.0061 0.0033 International_Tables_Vol_IV_Table_2.2B
'H   ' 0.0000 0.0000 International_Tables_Vol_IV_Table_2.2B

loop_
_geom_angle_atom_site_label_1
_geom_angle_atom_site_label_2
_geom_angle_atom_site_label_3
_geom_angle_site_symmetry_1
_geom_angle_site_symmetry_3
_geom_angle
_geom_angle_publ_flag
O1 U1 O2 . . 179.4(2) yes
O1 U1 O3 . . 92.8(2) yes
O2 U1 O3 . . 87.4(2) yes
O1 U1 O4 . . 88.92(19) yes
O2 U1 O4 . . 90.76(19) yes
O3 U1 O4 . . 57.28(16) yes
O1 U1 O5 . . 89.3(2) yes
O2 U1 O5 . . 90.2(2) yes
O3 U1 O5 . . 129.16(17) yes
O4 U1 O5 . . 72.00(16) yes
O1 U1 O6 . . 87.57(19) yes
O2 U1 O6 . . 92.5(2) yes
O3 U1 O6 . . 151.87(16) yes
O4 U1 O6 . . 150.78(16) yes
O5 U1 O6 . . 78.96(17) yes
O1 U1 O7 . . 90.7(2) yes
O2 U1 O7 . . 89.9(2) yes
O3 U1 O7 . . 73.82(17) yes
O4 U1 O7 . . 131.00(16) yes
O5 U1 O7 . . 156.99(17) yes
O6 U1 O7 . . 78.05(17) yes
O8 U2 O9 . . 178.5(2) yes
O8 U2 O10 . . 92.3(2) yes
O9 U2 O10 . . 87.5(2) yes
O8 U2 O11 . . 90.5(2) yes
O9 U2 O11 . . 90.7(2) yes
O10 U2 O11 . . 68.36(18) yes
O8 U2 O12 . . 88.8(2) yes
O9 U2 O12 . . 92.3(2) yes
O10 U2 O12 . . 140.21(17) yes
O11 U2 O12 . . 71.85(17) yes
O8 U2 O13 . . 92.8(2) yes
O9 U2 O13 . . 86.6(2) yes
O10 U2 O13 . . 145.43(17) yes
O11 U2 O13 . . 145.69(17) yes
O12 U2 O13 . . 74.09(16) yes
O8 U2 O14 . . 88.6(2) yes
O9 U2 O14 . . 90.0(2) yes
O10 U2 O14 . . 70.02(18) yes
O11 U2 O14 . . 138.30(18) yes
O12 U2 O14 . . 149.75(17) yes
O13 U2 O14 . . 75.94(17) yes
O3 S1 O4 . . 103.1(3) yes
O3 S1 O11 . . 108.2(3) yes
O4 S1 O11 . . 107.9(3) yes
O3 S1 O15 . . 112.4(3) yes
O4 S1 O15 . . 112.2(3) yes
O11 S1 O15 . . 112.5(4) yes
O5 S2 O6 . 2_766 108.2(3) yes
O5 S2 O7 . 1_455 107.4(3) yes
O6 S2 O7 2_766 1_455 106.3(3) yes
O5 S2 O16 . . 110.8(3) yes
O6 S2 O16 2_766 . 111.9(3) yes
O7 S2 O16 1_455 . 112.0(3) yes
O12 S3 O13 1_455 2_667 108.6(3) yes
O12 S3 O14 1_455 . 104.6(3) yes
O13 S3 O14 2_667 . 108.5(3) yes
O12 S3 O17 1_455 . 113.1(3) yes
O13 S3 O17 2_667 . 110.3(3) yes
O14 S3 O17 . . 111.5(3) yes
U1 O3 S1 . . 98.8(2) yes
U1 O4 S1 . . 99.7(2) yes
U1 O5 S2 . . 155.4(3) yes
U1 O6 S2 . 2_766 134.6(3) yes
U1 O7 S2 . 1_655 133.7(3) yes
U2 O10 H1 . . 125.4 no
U2 O10 H2 . . 109.6 no
H1 O10 H2 . . 125.0 no
U2 O11 S1 . . 155.0(3) yes
U2 O12 S3 . 1_655 144.1(3) yes
U2 O13 S3 . 2_667 143.7(3) yes
U2 O14 S3 . . 131.3(3) yes
C1 N1 C4 . . 111.5(6) yes
C1 N1 C5 . . 114.8(6) yes
C4 N1 C5 . . 110.0(7) yes
C1 N1 H21 . . 105.3 no
C4 N1 H21 . . 108.9 no
C5 N1 H21 . . 105.9 no
C3 N2 C6 . . 110.0(6) yes
C3 N2 C7 . . 112.9(6) yes
C6 N2 C7 . . 110.7(6) yes
C3 N2 H22 . . 107.4 no
C6 N2 H22 . . 109.7 no
C7 N2 H22 . . 106.1 no
N1 C1 C2 . . 113.0(6) yes
N1 C1 H3 . . 108.8 no
C2 C1 H3 . . 108.7 no
N1 C1 H4 . . 108.8 no
C2 C1 H4 . . 108.6 no
H3 C1 H4 . . 108.8 no
C1 C2 C3 . . 107.7(6) yes
C1 C2 H5 . . 109.8 no
C3 C2 H5 . . 109.7 no
C1 C2 H6 . . 110.1 no
C3 C2 H6 . . 110.2 no
H5 C2 H6 . . 109.3 no
N2 C3 C2 . . 110.2(6) yes
N2 C3 H7 . . 109.3 no
C2 C3 H7 . . 109.4 no
N2 C3 H8 . . 109.3 no
C2 C3 H8 . . 109.2 no
H7 C3 H8 . . 109.3 no
N1 C4 H9 . . 109.7 no
N1 C4 H10 . . 110.2 no
H9 C4 H10 . . 109.3 no
N1 C4 H11 . . 109.5 no
H9 C4 H11 . . 108.7 no
H10 C4 H11 . . 109.3 no
N1 C5 H12 . . 109.8 no
N1 C5 H13 . . 110.2 no
H12 C5 H13 . . 109.6 no
N1 C5 H14 . . 109.3 no
H12 C5 H14 . . 108.9 no
H13 C5 H14 . . 109.1 no
N2 C6 H15 . . 109.6 no
N2 C6 H16 . . 109.9 no
H15 C6 H16 . . 109.2 no
N2 C6 H17 . . 109.6 no
H15 C6 H17 . . 109.2 no
H16 C6 H17 . . 109.3 no
N2 C7 H18 . . 109.8 no
N2 C7 H19 . . 109.8 no
H18 C7 H19 . . 109.1 no
N2 C7 H20 . . 109.6 no
H18 C7 H20 . . 109.3 no
H19 C7 H20 . . 109.3 no

loop_
_geom_bond_atom_site_label_1
_geom_bond_atom_site_label_2
_geom_bond_site_symmetry_2
_geom_bond_distance
_geom_bond_publ_flag
U1 O1 . 1.758(5) yes
U1 O2 . 1.754(5) yes
U1 O3 . 2.470(5) yes
U1 O4 . 2.441(5) yes
U1 O5 . 2.333(5) yes
U1 O6 . 2.360(5) yes
U1 O7 . 2.373(5) yes
U2 O8 . 1.765(5) yes
U2 O9 . 1.770(5) yes
U2 O10 . 2.522(5) yes
U2 O11 . 2.361(5) yes
U2 O12 . 2.342(5) yes
U2 O13 . 2.367(5) yes
U2 O14 . 2.337(5) yes
S1 O3 . 1.496(5) yes
S1 O4 . 1.509(5) yes
S1 O11 . 1.461(5) yes
S1 O15 . 1.437(6) yes
S2 O5 . 1.469(5) yes
S2 O6 2_766 1.497(5) yes
S2 O7 1_455 1.487(5) yes
S2 O16 . 1.438(5) yes
S3 O12 1_455 1.482(5) yes
S3 O13 2_667 1.480(5) yes
S3 O14 . 1.492(5) yes
S3 O17 . 1.440(5) yes
O10 H1 . 1.001 no
O10 H2 . 1.001 no
N1 C1 . 1.512(10) yes
N1 C4 . 1.501(10) yes
N1 C5 . 1.485(10) yes
N1 H21 . 1.001 no
N2 C3 . 1.507(9) yes
N2 C6 . 1.507(10) yes
N2 C7 . 1.484(10) yes
N2 H22 . 1.003 no
C1 C2 . 1.515(9) yes
C1 H3 . 1.006 no
C1 H4 . 1.003 no
C2 C3 . 1.541(10) yes
C2 H5 . 1.006 no
C2 H6 . 0.997 no
C3 H7 . 1.001 no
C3 H8 . 1.000 no
C4 H9 . 1.004 no
C4 H10 . 0.997 no
C4 H11 . 1.005 no
C5 H12 . 1.000 no
C5 H13 . 0.999 no
C5 H14 . 1.006 no
C6 H15 . 1.002 no
C6 H16 . 1.001 no
C6 H17 . 1.001 no
C7 H18 . 1.002 no
C7 H19 . 1.002 no
C7 H20 . 1.000 no

loop_
_geom_hbond_atom_site_label_D
_geom_hbond_atom_site_label_H
_geom_hbond_atom_site_label_A
_geom_hbond_site_symmetry_A
_geom_hbond_distance_DH
_geom_hbond_distance_HA
_geom_hbond_distance_DA
_geom_hbond_angle_DHA
_geom_hbond_publ_flag
O10 H1 O3 1_455 1.00 2.011 2.877(7) 143 yes
O10 H2 O4 . 1.00 1.836 2.788(7) 158 yes
N1 H21 O16 2_666 1.00 2.121 2.850(8) 128 yes
N2 H22 O15 1_445 1.00 2.339 2.935(8) 117 yes
N2 H22 O17 1_545 1.00 2.212 2.889(8) 123 yes
